data_4074189
loop_
_publ_author_name
'Forni\'es, Juan'
'Ib\'a\~nez, Susana'
'Mart\'in, Antonio'
'Sanz, Manuel'
'Berenguer, Jes\'us R.'
'Lalinde, Elena'
'Torroba, Javier'

_publ_section_title
;
 Influence of the Pt\\rightarrow Ag Donor&#x2212;Acceptor Bond and
 Polymorphism on the Spectroscopic and Optical Properties of
 Heteropolynuclear Benzoquinolateplatinum(II) Complexes
;
_journal_issue 18
_journal_name_full Organometallics
_journal_page_first 4331
_journal_paper_doi 10.1021/om0604526
_journal_volume 25
_journal_year 2006
_chemical_formula_sum 'C66 H52 Ag F20 N3 Pt2'
_chemical_formula_weight 1765.16
_chemical_name_systematic
; 
 ? 
;
_space_group_IT_number 2
_symmetry_cell_setting triclinic
_symmetry_space_group_name_Hall '-P 1'
_symmetry_space_group_name_H-M 'P -1'
_atom_sites_solution_hydrogens geom
_atom_sites_solution_primary direct
_atom_sites_solution_secondary difmap
_audit_creation_method SHELXL-97
_cell_angle_alpha 107.5230(10)
_cell_angle_beta 91.3950(10)
_cell_angle_gamma 108.4580(10)
_cell_formula_units_Z 2
_cell_length_a 10.6670(2)
_cell_length_b 15.5160(3)
_cell_length_c 20.2550(5)
_cell_measurement_temperature 123(1)
_cell_volume 3005.71(11)
_computing_structure_refinement 'SHELXL-97 (Sheldrick, 1997)'
_computing_structure_solution 'SHELXS-97 (Sheldrick, 1990)'
_diffrn_ambient_temperature 123(1)
_diffrn_measured_fraction_theta_full 0.997
_diffrn_measured_fraction_theta_max 0.997
_diffrn_radiation_monochromator graphite
_diffrn_radiation_source 'fine-focus sealed tube'
_diffrn_radiation_type MoK\a
_diffrn_radiation_wavelength 0.71073
_diffrn_reflns_av_R_equivalents 0.0000
_diffrn_reflns_av_sigmaI/netI 0.0374
_diffrn_reflns_limit_h_max 12
_diffrn_reflns_limit_h_min 0
_diffrn_reflns_limit_k_max 17
_diffrn_reflns_limit_k_min -18
_diffrn_reflns_limit_l_max 23
_diffrn_reflns_limit_l_min -24
_diffrn_reflns_number 10573
_diffrn_reflns_theta_full 25.00
_diffrn_reflns_theta_max 25.00
_diffrn_reflns_theta_min 2.74
_exptl_absorpt_coefficient_mu 5.073
_exptl_absorpt_correction_T_max 0.7855
_exptl_absorpt_correction_T_min 0.4302
_exptl_crystal_density_diffrn 1.950
_exptl_crystal_density_method 'not measured'
_exptl_crystal_F_000 1704
_exptl_crystal_size_max 0.20
_exptl_crystal_size_mid 0.10
_exptl_crystal_size_min 0.05
_refine_diff_density_max 1.673
_refine_diff_density_min -0.657
_refine_diff_density_rms 0.111
_refine_ls_extinction_method none
_refine_ls_goodness_of_fit_ref 1.054
_refine_ls_hydrogen_treatment mixed
_refine_ls_matrix_type full
_refine_ls_number_parameters 832
_refine_ls_number_reflns 10573
_refine_ls_number_restraints 1
_refine_ls_restrained_S_all 1.055
_refine_ls_R_factor_all 0.0490
_refine_ls_R_factor_gt 0.0332
_refine_ls_shift/su_max 0.001
_refine_ls_shift/su_mean 0.000
_refine_ls_structure_factor_coef Fsqd
_refine_ls_weighting_details 'calc w=1/[\s^2^(Fo^2^)+(0.0153P)^2^+11.0803P] where P=(Fo^2^+2Fc^2^)/3'
_refine_ls_weighting_scheme calc
_refine_ls_wR_factor_gt 0.0592
_refine_ls_wR_factor_ref 0.0641
_reflns_number_gt 8782
_reflns_number_total 10573
_reflns_threshold_expression >2sigma(I)
_cod_data_source_file om0604526si20060523_120337.cif
_cod_data_source_block 3b
_cod_database_code 4074189

loop_
_symmetry_equiv_pos_as_xyz
'x, y, z'
'-x, -y, -z'

loop_
_atom_site_label
_atom_site_type_symbol
_atom_site_fract_x
_atom_site_fract_y
_atom_site_fract_z
_atom_site_U_iso_or_equiv
_atom_site_adp_type
_atom_site_occupancy
_atom_site_symmetry_multiplicity
_atom_site_calc_flag
_atom_site_refinement_flags
_atom_site_disorder_assembly
_atom_site_disorder_group
Pt1 Pt 0.178284(19) 0.038639(14) 0.168517(10) 0.02207(6) Uani 1 1 d . . .
Pt2 Pt 0.52948(2) 0.388847(14) 0.222792(11) 0.02775(6) Uani 1 1 d . . .
Ag Ag 0.32651(4) 0.22740(3) 0.21246(2) 0.03227(11) Uani 1 1 d . . .
F1 F 0.4678(3) 0.0108(2) 0.17286(17) 0.0357(7) Uani 1 1 d . . .
F2 F 0.5488(3) -0.1249(2) 0.19616(16) 0.0365(8) Uani 1 1 d . . .
F3 F 0.3713(3) -0.2799(2) 0.21951(17) 0.0403(8) Uani 1 1 d . . .
F4 F 0.1080(3) -0.2972(2) 0.21751(17) 0.0376(8) Uani 1 1 d . . .
F5 F 0.0251(3) -0.1620(2) 0.19516(16) 0.0330(7) Uani 1 1 d . . .
F6 F -0.0961(3) 0.0039(2) 0.23472(16) 0.0345(7) Uani 1 1 d . . .
F7 F -0.1461(3) 0.0430(2) 0.36646(18) 0.0453(9) Uani 1 1 d . . .
F8 F 0.0575(4) 0.1206(3) 0.47434(17) 0.0549(10) Uani 1 1 d . . .
F9 F 0.3134(3) 0.1638(3) 0.44643(16) 0.0490(9) Uani 1 1 d . . .
F10 F 0.3685(3) 0.1299(2) 0.31503(15) 0.0350(7) Uani 1 1 d . . .
F11 F 0.4376(4) 0.2427(3) 0.06984(19) 0.0782(15) Uani 1 1 d . . .
F12 F 0.5514(5) 0.2146(3) -0.04743(19) 0.0862(15) Uani 1 1 d . . .
F13 F 0.8010(4) 0.3312(3) -0.0498(2) 0.0673(12) Uani 1 1 d . . .
F14 F 0.9356(3) 0.4751(3) 0.0674(2) 0.0686(12) Uani 1 1 d . . .
F15 F 0.8291(3) 0.5000(2) 0.18771(18) 0.0452(9) Uani 1 1 d . . .
F16 F 0.6013(3) 0.1950(2) 0.18456(17) 0.0417(8) Uani 1 1 d . . .
F17 F 0.7545(3) 0.1381(2) 0.2573(2) 0.0564(10) Uani 1 1 d . . .
F18 F 0.8987(3) 0.2596(3) 0.3819(2) 0.0591(10) Uani 1 1 d . . .
F19 F 0.8858(3) 0.4394(2) 0.43323(17) 0.0453(9) Uani 1 1 d . . .
F20 F 0.7306(3) 0.4976(2) 0.36341(16) 0.0372(8) Uani 1 1 d . . .
N1 N 0.2184(4) 0.0183(3) 0.0654(2) 0.0221(9) Uani 1 1 d . . .
N2 N 0.3898(5) 0.4367(3) 0.1834(3) 0.0381(12) Uani 1 1 d . . .
C1 C 0.2419(5) -0.0690(3) 0.1820(3) 0.0241(11) Uani 1 1 d . . .
C2 C 0.3739(5) -0.0641(4) 0.1842(3) 0.0270(12) Uani 1 1 d . . .
C3 C 0.4187(5) -0.1325(4) 0.1962(3) 0.0279(12) Uani 1 1 d . . .
C4 C 0.3297(5) -0.2110(4) 0.2076(3) 0.0278(12) Uani 1 1 d . . .
C5 C 0.1978(5) -0.2196(4) 0.2068(3) 0.0279(12) Uani 1 1 d . . .
C6 C 0.1581(5) -0.1487(4) 0.1949(3) 0.0239(11) Uani 1 1 d . . .
C7 C 0.1386(5) 0.0656(3) 0.2674(3) 0.0219(11) Uani 1 1 d . . .
C8 C 0.0111(5) 0.0460(4) 0.2861(3) 0.0278(12) Uani 1 1 d . . .
C9 C -0.0179(5) 0.0646(4) 0.3534(3) 0.0329(13) Uani 1 1 d . . .
C10 C 0.0834(6) 0.1031(4) 0.4071(3) 0.0370(14) Uani 1 1 d . . .
C11 C 0.2130(6) 0.1238(4) 0.3928(3) 0.0336(13) Uani 1 1 d . . .
C12 C 0.2368(5) 0.1056(4) 0.3247(3) 0.0296(12) Uani 1 1 d . . .
C13 C 0.2794(5) -0.0387(4) 0.0277(3) 0.0306(13) Uani 1 1 d . . .
H13 H 0.3117 -0.0746 0.0486 0.037 Uiso 1 1 calc R . .
C14 C 0.2971(5) -0.0469(4) -0.0413(3) 0.0372(14) Uani 1 1 d . . .
H14 H 0.3426 -0.0863 -0.0652 0.045 Uiso 1 1 calc R . .
C15 C 0.2471(5) 0.0032(4) -0.0741(3) 0.0347(13) Uani 1 1 d . . .
H15 H 0.2563 -0.0032 -0.1207 0.042 Uiso 1 1 calc R . .
C16 C 0.1821(5) 0.0641(4) -0.0363(3) 0.0290(12) Uani 1 1 d . . .
C17 C 0.1249(5) 0.1191(4) -0.0648(3) 0.0351(14) Uani 1 1 d . . .
H17 H 0.1282 0.1141 -0.1116 0.042 Uiso 1 1 calc R . .
C18 C 0.0663(5) 0.1783(4) -0.0251(3) 0.0341(13) Uani 1 1 d . . .
H18 H 0.0307 0.2135 -0.0451 0.041 Uiso 1 1 calc R . .
C19 C 0.0578(5) 0.1882(4) 0.0468(3) 0.0307(13) Uani 1 1 d . . .
C20 C -0.0022(5) 0.2493(4) 0.0904(3) 0.0328(13) Uani 1 1 d . . .
H20 H -0.0382 0.2863 0.0726 0.039 Uiso 1 1 calc R . .
C21 C -0.0076(5) 0.2542(4) 0.1590(3) 0.0323(13) Uani 1 1 d . . .
H21 H -0.0473 0.2947 0.1872 0.039 Uiso 1 1 calc R . .
C22 C 0.0457(5) 0.1996(4) 0.1874(3) 0.0276(12) Uani 1 1 d . . .
H22 H 0.0403 0.2045 0.2341 0.033 Uiso 1 1 calc R . .
C23 C 0.1065(5) 0.1380(3) 0.1476(3) 0.0244(11) Uani 1 1 d . . .
C24 C 0.1106(5) 0.1335(3) 0.0764(3) 0.0239(11) Uani 1 1 d . . .
C25 C 0.1714(5) 0.0710(3) 0.0337(3) 0.0245(11) Uani 1 1 d . . .
C26 C 0.6264(5) 0.3740(4) 0.1348(3) 0.0314(13) Uani 1 1 d . . .
C27 C 0.5645(6) 0.3025(5) 0.0727(3) 0.0491(17) Uani 1 1 d . . .
C28 C 0.6182(7) 0.2859(5) 0.0111(3) 0.0505(17) Uani 1 1 d . . .
C29 C 0.7439(7) 0.3437(5) 0.0096(3) 0.0430(16) Uani 1 1 d . . .
C30 C 0.8122(5) 0.4162(5) 0.0692(3) 0.0410(15) Uani 1 1 d . . .
C31 C 0.7550(5) 0.4279(4) 0.1301(3) 0.0322(13) Uani 1 1 d . . .
C32 C 0.6556(5) 0.3475(4) 0.2709(3) 0.0267(12) Uani 1 1 d . . .
C33 C 0.6693(5) 0.2581(4) 0.2469(3) 0.0318(13) Uani 1 1 d . . .
C34 C 0.7483(5) 0.2271(4) 0.2826(3) 0.0370(14) Uani 1 1 d . . .
C35 C 0.8207(5) 0.2883(4) 0.3459(3) 0.0378(14) Uani 1 1 d . . .
C36 C 0.8126(5) 0.3788(4) 0.3718(3) 0.0333(13) Uani 1 1 d . . .
C37 C 0.7328(5) 0.4066(4) 0.3344(3) 0.0288(12) Uani 1 1 d . . .
C38 C 0.3842(7) 0.4553(4) 0.1235(3) 0.0491(17) Uani 1 1 d . . .
H38 H 0.4434 0.4421 0.0922 0.059 Uiso 1 1 calc R . .
C39 C 0.2907(8) 0.4944(5) 0.1066(4) 0.064(2) Uani 1 1 d . . .
H39 H 0.2887 0.5069 0.0645 0.077 Uiso 1 1 calc R . .
C40 C 0.2035(8) 0.5140(5) 0.1511(4) 0.063(2) Uani 1 1 d . . .
H40 H 0.1427 0.5407 0.1399 0.076 Uiso 1 1 calc R . .
C41 C 0.2044(6) 0.4944(4) 0.2139(4) 0.0472(17) Uani 1 1 d . . .
C42 C 0.1164(6) 0.5111(4) 0.2642(4) 0.055(2) Uani 1 1 d . . .
H42 H 0.0536 0.5382 0.2562 0.066 Uiso 1 1 calc R . .
C43 C 0.1221(6) 0.4886(4) 0.3226(4) 0.0502(19) Uani 1 1 d . . .
H43 H 0.0623 0.4994 0.3541 0.060 Uiso 1 1 calc R . .
C44 C 0.2187(5) 0.4482(4) 0.3378(4) 0.0408(15) Uani 1 1 d . . .
C45 C 0.2266(6) 0.4222(4) 0.3978(4) 0.0448(16) Uani 1 1 d . . .
H45 H 0.1673 0.4310 0.4300 0.054 Uiso 1 1 calc R . .
C46 C 0.3216(6) 0.3837(4) 0.4095(3) 0.0415(15) Uani 1 1 d . . .
H46 H 0.3252 0.3662 0.4493 0.050 Uiso 1 1 calc R . .
C47 C 0.4131(5) 0.3707(4) 0.3621(3) 0.0328(13) Uani 1 1 d . . .
H47 H 0.4764 0.3449 0.3716 0.039 Uiso 1 1 calc R . .
C48 C 0.4125(5) 0.3948(4) 0.3018(3) 0.0309(13) Uani 1 1 d . . .
C49 C 0.3097(5) 0.4328(3) 0.2906(3) 0.0306(13) Uani 1 1 d . . .
C50 C 0.3009(5) 0.4556(4) 0.2280(3) 0.0376(15) Uani 1 1 d . . .
N3 N 0.3065(4) 0.2548(3) 0.6637(2) 0.0247(10) Uani 1 1 d . . .
C51 C 0.4320(5) 0.3376(4) 0.6659(3) 0.0285(12) Uani 1 1 d . . .
H51A H 0.5054 0.3321 0.6917 0.034 Uiso 1 1 calc R . .
H51B H 0.4195 0.3973 0.6921 0.034 Uiso 1 1 calc R . .
C52 C 0.4729(5) 0.3449(4) 0.5953(3) 0.0295(12) Uani 1 1 d . . .
H52A H 0.3944 0.3128 0.5605 0.035 Uiso 1 1 calc R . .
H52B H 0.5048 0.4121 0.5986 0.035 Uiso 1 1 calc R . .
C53 C 0.5798(5) 0.3020(4) 0.5700(3) 0.0352(13) Uani 1 1 d . . .
H53A H 0.6556 0.3297 0.6063 0.042 Uiso 1 1 calc R . .
H53B H 0.5450 0.2334 0.5619 0.042 Uiso 1 1 calc R . .
C54 C 0.6269(6) 0.3190(4) 0.5033(3) 0.0452(16) Uani 1 1 d . . .
H54A H 0.6940 0.2904 0.4900 0.068 Uiso 1 1 calc R . .
H54B H 0.6635 0.3869 0.5111 0.068 Uiso 1 1 calc R . .
H54C H 0.5528 0.2905 0.4667 0.068 Uiso 1 1 calc R . .
C55 C 0.3088(5) 0.1596(4) 0.6140(3) 0.0262(12) Uani 1 1 d . . .
H55A H 0.2198 0.1126 0.6059 0.031 Uiso 1 1 calc R . .
H55B H 0.3299 0.1682 0.5696 0.031 Uiso 1 1 calc R . .
C56 C 0.4060(5) 0.1184(4) 0.6381(3) 0.0290(12) Uani 1 1 d . . .
H56A H 0.3775 0.0992 0.6782 0.035 Uiso 1 1 calc R . .
H56B H 0.4938 0.1673 0.6523 0.035 Uiso 1 1 calc R . .
C57 C 0.4132(6) 0.0316(4) 0.5796(3) 0.0353(14) Uani 1 1 d . . .
H57A H 0.3240 -0.0081 0.5562 0.042 Uiso 1 1 calc R . .
H57B H 0.4652 0.0536 0.5456 0.042 Uiso 1 1 calc R . .
C58 C 0.4758(6) -0.0286(4) 0.6069(3) 0.0467(16) Uani 1 1 d . . .
H58A H 0.4787 -0.0822 0.5686 0.070 Uiso 1 1 calc R . .
H58B H 0.4236 -0.0517 0.6399 0.070 Uiso 1 1 calc R . .
H58C H 0.5648 0.0100 0.6294 0.070 Uiso 1 1 calc R . .
C59 C 0.1866(5) 0.2757(4) 0.6389(3) 0.0284(12) Uani 1 1 d . . .
H59A H 0.1908 0.3389 0.6685 0.034 Uiso 1 1 calc R . .
H59B H 0.1946 0.2784 0.5919 0.034 Uiso 1 1 calc R . .
C60 C 0.0503(5) 0.2049(4) 0.6384(3) 0.0321(13) Uani 1 1 d . . .
H60A H 0.0385 0.2035 0.6854 0.039 Uiso 1 1 calc R . .
H60B H 0.0441 0.1410 0.6092 0.039 Uiso 1 1 calc R . .
C61 C -0.0585(6) 0.2336(5) 0.6108(3) 0.0465(16) Uani 1 1 d . . .
H61A H -0.0405 0.2424 0.5661 0.056 Uiso 1 1 calc R . .
H61B H -0.0583 0.2943 0.6429 0.056 Uiso 1 1 calc R . .
C62 C -0.1952(6) 0.1578(5) 0.6019(4) 0.060(2) Uani 1 1 d . . .
H62A H -0.2615 0.1774 0.5837 0.091 Uiso 1 1 calc R . .
H62B H -0.2146 0.1505 0.6464 0.091 Uiso 1 1 calc R . .
H62C H -0.1956 0.0976 0.5701 0.091 Uiso 1 1 calc R . .
C63 C 0.2983(5) 0.2460(4) 0.7364(3) 0.0278(12) Uani 1 1 d . B .
H63A H 0.3800 0.2381 0.7513 0.033 Uiso 1 1 calc R . .
H63B H 0.2257 0.1876 0.7329 0.033 Uiso 1 1 calc R . .
C64 C 0.2779(6) 0.3285(4) 0.7934(3) 0.0346(13) Uani 1 1 d . . .
H64A H 0.3399 0.3894 0.7930 0.041 Uiso 1 1 calc R A 1
H64B H 0.1879 0.3287 0.7858 0.041 Uiso 1 1 calc R A 1
C65A C 0.3017(8) 0.3141(5) 0.8630(3) 0.066(2) Uani 0.80 1 d P B 1
H65A H 0.2464 0.2494 0.8594 0.079 Uiso 0.80 1 calc PR B 1
H65B H 0.3939 0.3180 0.8701 0.079 Uiso 0.80 1 calc PR B 1
C66A C 0.2767(9) 0.3791(6) 0.9245(4) 0.059(2) Uani 0.80 1 d P B 1
H66A H 0.2957 0.3624 0.9647 0.089 Uiso 0.80 1 calc PR B 1
H66B H 0.1849 0.3746 0.9197 0.089 Uiso 0.80 1 calc PR B 1
H66C H 0.3329 0.4436 0.9303 0.089 Uiso 0.80 1 calc PR B 1
C65B C 0.3017(8) 0.3141(5) 0.8630(3) 0.066(2) Uani 0.20 1 d PD B 2
H65C H 0.2489 0.3467 0.8924 0.079 Uiso 0.20 1 calc PR B 2
H65D H 0.2546 0.2461 0.8537 0.079 Uiso 0.20 1 calc PR B 2
C66B C 0.420(2) 0.334(3) 0.9111(14) 0.059(2) Uani 0.20 1 d PD B 2
H66D H 0.3931 0.3136 0.9504 0.089 Uiso 0.20 1 calc PR B 2
H66E H 0.4691 0.4018 0.9271 0.089 Uiso 0.20 1 calc PR B 2
H66F H 0.4756 0.3000 0.8873 0.089 Uiso 0.20 1 calc PR B 2

loop_
_atom_site_aniso_label
_atom_site_aniso_U_11
_atom_site_aniso_U_22
_atom_site_aniso_U_33
_atom_site_aniso_U_23
_atom_site_aniso_U_13
_atom_site_aniso_U_12
Pt1 0.02472(11) 0.02054(11) 0.02157(11) 0.00750(8) 0.00261(8) 0.00792(8)
Pt2 0.02980(12) 0.02184(11) 0.02768(12) 0.00686(9) 0.00029(9) 0.00493(9)
Ag 0.0305(2) 0.0224(2) 0.0375(2) 0.00892(19) -0.00282(18) 0.00186(17)
F1 0.0281(16) 0.0329(18) 0.049(2) 0.0210(16) 0.0046(14) 0.0062(14)
F2 0.0289(16) 0.0413(19) 0.0428(19) 0.0140(16) 0.0002(14) 0.0169(15)
F3 0.0420(18) 0.0296(17) 0.053(2) 0.0151(16) -0.0022(16) 0.0165(15)
F4 0.0387(18) 0.0269(17) 0.053(2) 0.0218(16) 0.0080(15) 0.0099(14)
F5 0.0309(16) 0.0309(17) 0.0425(19) 0.0165(15) 0.0107(14) 0.0129(14)
F6 0.0285(16) 0.0343(18) 0.0384(18) 0.0098(15) 0.0044(14) 0.0094(14)
F7 0.0413(19) 0.046(2) 0.049(2) 0.0176(17) 0.0228(16) 0.0121(16)
F8 0.076(3) 0.063(2) 0.0265(19) 0.0122(17) 0.0193(18) 0.025(2)
F9 0.054(2) 0.059(2) 0.0260(18) 0.0057(16) -0.0072(16) 0.0168(18)
F10 0.0308(17) 0.0416(19) 0.0317(17) 0.0105(15) -0.0004(14) 0.0126(14)
F11 0.068(3) 0.072(3) 0.035(2) -0.007(2) 0.0088(19) -0.032(2)
F12 0.096(3) 0.091(3) 0.029(2) -0.005(2) 0.010(2) -0.003(3)
F13 0.068(3) 0.102(3) 0.044(2) 0.031(2) 0.025(2) 0.038(2)
F14 0.035(2) 0.096(3) 0.075(3) 0.036(3) 0.0168(19) 0.013(2)
F15 0.0296(17) 0.045(2) 0.053(2) 0.0092(18) -0.0022(16) 0.0081(16)
F16 0.0470(19) 0.0274(17) 0.043(2) 0.0018(15) 0.0073(16) 0.0115(15)
F17 0.053(2) 0.037(2) 0.088(3) 0.018(2) 0.014(2) 0.0286(18)
F18 0.044(2) 0.066(3) 0.083(3) 0.037(2) 0.0033(19) 0.029(2)
F19 0.0360(18) 0.055(2) 0.043(2) 0.0205(18) -0.0007(16) 0.0086(17)
F20 0.0420(18) 0.0304(18) 0.0336(18) 0.0049(14) -0.0007(14) 0.0103(15)
N1 0.024(2) 0.018(2) 0.023(2) 0.0101(18) 0.0020(18) 0.0029(18)
N2 0.040(3) 0.025(3) 0.041(3) 0.008(2) -0.017(2) 0.003(2)
C1 0.029(3) 0.021(3) 0.021(3) 0.004(2) 0.005(2) 0.009(2)
C2 0.034(3) 0.020(3) 0.025(3) 0.005(2) 0.004(2) 0.007(2)
C3 0.030(3) 0.031(3) 0.023(3) 0.007(2) 0.002(2) 0.014(2)
C4 0.039(3) 0.024(3) 0.022(3) 0.007(2) -0.001(2) 0.014(3)
C5 0.036(3) 0.021(3) 0.025(3) 0.007(2) 0.003(2) 0.008(2)
C6 0.025(3) 0.023(3) 0.027(3) 0.010(2) 0.005(2) 0.009(2)
C7 0.031(3) 0.018(3) 0.023(3) 0.014(2) 0.003(2) 0.009(2)
C8 0.032(3) 0.021(3) 0.031(3) 0.012(2) 0.001(2) 0.006(2)
C9 0.034(3) 0.027(3) 0.039(3) 0.013(3) 0.018(3) 0.008(3)
C10 0.053(4) 0.032(3) 0.024(3) 0.004(3) 0.009(3) 0.015(3)
C11 0.042(3) 0.029(3) 0.026(3) 0.005(2) -0.001(3) 0.011(3)
C12 0.038(3) 0.024(3) 0.028(3) 0.008(2) 0.008(2) 0.012(2)
C13 0.030(3) 0.027(3) 0.031(3) 0.006(2) 0.004(2) 0.008(2)
C14 0.033(3) 0.037(3) 0.037(3) 0.009(3) 0.012(3) 0.009(3)
C15 0.037(3) 0.035(3) 0.026(3) 0.013(3) 0.003(3) 0.001(3)
C16 0.022(3) 0.023(3) 0.032(3) 0.009(2) 0.000(2) -0.005(2)
C17 0.036(3) 0.036(3) 0.028(3) 0.018(3) -0.004(3) -0.001(3)
C18 0.033(3) 0.032(3) 0.037(3) 0.019(3) -0.004(3) 0.004(3)
C19 0.027(3) 0.021(3) 0.039(3) 0.012(3) -0.007(2) 0.001(2)
C20 0.029(3) 0.024(3) 0.047(4) 0.016(3) -0.005(3) 0.008(2)
C21 0.029(3) 0.018(3) 0.049(4) 0.009(3) 0.003(3) 0.009(2)
C22 0.026(3) 0.024(3) 0.033(3) 0.010(2) 0.001(2) 0.007(2)
C23 0.020(3) 0.020(3) 0.034(3) 0.011(2) 0.003(2) 0.006(2)
C24 0.024(3) 0.022(3) 0.026(3) 0.012(2) 0.000(2) 0.003(2)
C25 0.024(3) 0.019(3) 0.028(3) 0.013(2) 0.003(2) 0.001(2)
C26 0.042(3) 0.029(3) 0.026(3) 0.014(2) 0.003(2) 0.010(3)
C27 0.052(4) 0.045(4) 0.035(4) 0.010(3) 0.008(3) -0.002(3)
C28 0.061(4) 0.055(4) 0.026(3) 0.009(3) 0.003(3) 0.012(4)
C29 0.058(4) 0.058(4) 0.027(3) 0.020(3) 0.013(3) 0.032(4)
C30 0.029(3) 0.054(4) 0.055(4) 0.037(3) 0.011(3) 0.017(3)
C31 0.032(3) 0.031(3) 0.033(3) 0.012(3) 0.000(3) 0.010(3)
C32 0.023(3) 0.029(3) 0.032(3) 0.017(3) 0.010(2) 0.007(2)
C33 0.027(3) 0.031(3) 0.034(3) 0.009(3) 0.010(2) 0.007(2)
C34 0.032(3) 0.036(3) 0.054(4) 0.022(3) 0.019(3) 0.018(3)
C35 0.029(3) 0.045(4) 0.053(4) 0.029(3) 0.011(3) 0.017(3)
C36 0.026(3) 0.039(3) 0.033(3) 0.016(3) 0.005(2) 0.004(3)
C37 0.024(3) 0.028(3) 0.035(3) 0.012(3) 0.008(2) 0.008(2)
C38 0.061(4) 0.036(4) 0.045(4) 0.015(3) -0.016(3) 0.009(3)
C39 0.095(6) 0.033(4) 0.053(5) 0.014(3) -0.031(4) 0.010(4)
C40 0.067(5) 0.029(4) 0.077(6) 0.006(4) -0.038(4) 0.009(4)
C41 0.044(4) 0.018(3) 0.067(5) 0.007(3) -0.019(3) 0.002(3)
C42 0.028(3) 0.031(4) 0.091(6) 0.004(4) -0.015(4) 0.007(3)
C43 0.025(3) 0.028(3) 0.085(6) 0.003(4) 0.006(3) 0.006(3)
C44 0.024(3) 0.024(3) 0.063(4) 0.005(3) 0.001(3) 0.003(2)
C45 0.034(3) 0.032(3) 0.060(4) 0.003(3) 0.019(3) 0.010(3)
C46 0.045(4) 0.040(4) 0.042(4) 0.017(3) 0.019(3) 0.012(3)
C47 0.029(3) 0.027(3) 0.035(3) 0.004(3) 0.003(2) 0.006(2)
C48 0.034(3) 0.022(3) 0.030(3) 0.002(2) 0.003(2) 0.005(2)
C49 0.025(3) 0.014(3) 0.042(3) 0.004(2) -0.003(2) -0.002(2)
C50 0.031(3) 0.016(3) 0.057(4) 0.007(3) -0.007(3) 0.003(2)
N3 0.028(2) 0.020(2) 0.026(2) 0.0063(19) 0.0006(19) 0.0079(19)
C51 0.030(3) 0.023(3) 0.027(3) 0.006(2) 0.002(2) 0.004(2)
C52 0.034(3) 0.021(3) 0.029(3) 0.009(2) 0.002(2) 0.003(2)
C53 0.032(3) 0.034(3) 0.035(3) 0.010(3) 0.007(3) 0.006(3)
C54 0.049(4) 0.043(4) 0.038(4) 0.012(3) 0.014(3) 0.010(3)
C55 0.029(3) 0.024(3) 0.024(3) 0.008(2) 0.003(2) 0.008(2)
C56 0.027(3) 0.029(3) 0.032(3) 0.009(2) 0.001(2) 0.011(2)
C57 0.040(3) 0.030(3) 0.038(3) 0.007(3) 0.010(3) 0.017(3)
C58 0.057(4) 0.039(4) 0.054(4) 0.013(3) 0.016(3) 0.029(3)
C59 0.035(3) 0.030(3) 0.024(3) 0.008(2) 0.002(2) 0.017(2)
C60 0.028(3) 0.039(3) 0.028(3) 0.006(3) 0.002(2) 0.014(3)
C61 0.042(4) 0.059(4) 0.040(4) 0.007(3) 0.003(3) 0.029(3)
C62 0.031(3) 0.084(5) 0.054(4) 0.006(4) 0.000(3) 0.020(4)
C63 0.030(3) 0.029(3) 0.026(3) 0.012(2) 0.002(2) 0.009(2)
C64 0.034(3) 0.032(3) 0.028(3) 0.004(3) 0.006(2) 0.005(3)
C65A 0.099(6) 0.041(4) 0.035(4) 0.012(3) 0.016(4) -0.009(4)
C66A 0.083(6) 0.055(5) 0.034(5) 0.009(4) 0.013(4) 0.020(5)
C65B 0.099(6) 0.041(4) 0.035(4) 0.012(3) 0.016(4) -0.009(4)
C66B 0.083(6) 0.055(5) 0.034(5) 0.009(4) 0.013(4) 0.020(5)

loop_
_atom_type_symbol
_atom_type_description
_atom_type_scat_dispersion_real
_atom_type_scat_dispersion_imag
_atom_type_scat_source
Pt Pt -1.7033 8.3905 'International Tables Vol C Tables 4.2.6.8 and 6.1.1.4'
N N 0.0061 0.0033 'International Tables Vol C Tables 4.2.6.8 and 6.1.1.4'
F F 0.0171 0.0103 'International Tables Vol C Tables 4.2.6.8 and 6.1.1.4'
Ag Ag -0.8971 1.1015 'International Tables Vol C Tables 4.2.6.8 and 6.1.1.4'
C C 0.0033 0.0016 'International Tables Vol C Tables 4.2.6.8 and 6.1.1.4'
H H 0.0000 0.0000 'International Tables Vol C Tables 4.2.6.8 and 6.1.1.4'

loop_
_geom_angle_atom_site_label_1
_geom_angle_atom_site_label_2
_geom_angle_atom_site_label_3
_geom_angle
C7 Pt1 C23 95.7(2)
C7 Pt1 C1 87.40(19)
C23 Pt1 C1 175.44(19)
C7 Pt1 N1 176.55(17)
C23 Pt1 N1 80.98(18)
C1 Pt1 N1 95.96(17)
C7 Pt1 Ag 83.89(14)
C23 Pt1 Ag 59.17(13)
C1 Pt1 Ag 124.65(13)
N1 Pt1 Ag 93.53(11)
C32 Pt2 C48 92.9(2)
C32 Pt2 C26 91.8(2)
C48 Pt2 C26 173.1(2)
C32 Pt2 N2 173.5(2)
C48 Pt2 N2 80.8(2)
C26 Pt2 N2 94.5(2)
C32 Pt2 Ag 91.39(14)
C48 Pt2 Ag 63.06(14)
C26 Pt2 Ag 111.84(15)
N2 Pt2 Ag 87.42(13)
C23 Ag C48 129.25(17)
C23 Ag Pt2 138.34(12)
C48 Ag Pt2 46.09(13)
C23 Ag Pt1 47.19(12)
C48 Ag Pt1 153.47(13)
Pt2 Ag Pt1 158.772(19)
C13 N1 C25 117.8(4)
C13 N1 Pt1 128.9(4)
C25 N1 Pt1 113.3(3)
C38 N2 C50 118.3(5)
C38 N2 Pt2 127.8(5)
C50 N2 Pt2 113.7(4)
C6 C1 C2 113.6(5)
C6 C1 Pt1 123.0(4)
C2 C1 Pt1 123.2(4)
F1 C2 C3 115.8(4)
F1 C2 C1 120.1(4)
C3 C2 C1 124.1(5)
F2 C3 C2 121.4(5)
F2 C3 C4 119.2(5)
C2 C3 C4 119.4(5)
F3 C4 C5 119.9(5)
F3 C4 C3 120.6(5)
C5 C4 C3 119.4(5)
F4 C5 C4 120.3(5)
F4 C5 C6 120.8(5)
C4 C5 C6 118.9(5)
F5 C6 C1 119.9(4)
F5 C6 C5 115.5(4)
C1 C6 C5 124.6(5)
C8 C7 C12 112.7(5)
C8 C7 Pt1 124.0(4)
C12 C7 Pt1 123.3(4)
F6 C8 C9 116.0(5)
F6 C8 C7 119.2(5)
C9 C8 C7 124.8(5)
F7 C9 C10 120.3(5)
F7 C9 C8 120.4(5)
C10 C9 C8 119.3(5)
C9 C10 F8 120.6(5)
C9 C10 C11 119.4(5)
F8 C10 C11 120.0(5)
F9 C11 C12 121.8(5)
F9 C11 C10 119.2(5)
C12 C11 C10 119.0(5)
C11 C12 F10 115.4(5)
C11 C12 C7 124.7(5)
F10 C12 C7 119.8(5)
N1 C13 C14 123.0(5)
N1 C13 H13 118.5
C14 C13 H13 118.5
C15 C14 C13 119.8(5)
C15 C14 H14 120.1
C13 C14 H14 120.1
C14 C15 C16 119.0(5)
C14 C15 H15 120.5
C16 C15 H15 120.5
C25 C16 C15 118.0(5)
C25 C16 C17 117.8(5)
C15 C16 C17 124.2(5)
C18 C17 C16 121.3(5)
C18 C17 H17 119.3
C16 C17 H17 119.3
C17 C18 C19 121.6(5)
C17 C18 H18 119.2
C19 C18 H18 119.2
C24 C19 C20 117.7(5)
C24 C19 C18 118.7(5)
C20 C19 C18 123.6(5)
C21 C20 C19 120.1(5)
C21 C20 H20 119.9
C19 C20 H20 119.9
C20 C21 C22 121.3(5)
C20 C21 H21 119.3
C22 C21 H21 119.3
C23 C22 C21 121.7(5)
C23 C22 H22 119.1
C21 C22 H22 119.1
C22 C23 C24 116.2(5)
C22 C23 Pt1 132.3(4)
C24 C23 Pt1 111.2(3)
C22 C23 Ag 95.2(3)
C24 C23 Ag 109.4(3)
Pt1 C23 Ag 73.63(15)
C19 C24 C25 119.0(5)
C19 C24 C23 122.9(5)
C25 C24 C23 118.1(4)
N1 C25 C16 122.3(5)
N1 C25 C24 116.1(4)
C16 C25 C24 121.6(5)
C27 C26 C31 112.5(5)
C27 C26 Pt2 120.5(4)
C31 C26 Pt2 127.0(4)
F11 C27 C28 115.3(5)
F11 C27 C26 118.9(5)
C28 C27 C26 125.8(6)
F12 C28 C29 119.1(6)
F12 C28 C27 122.3(6)
C29 C28 C27 118.6(6)
F13 C29 C28 121.1(6)
F13 C29 C30 119.7(6)
C28 C29 C30 119.2(6)
F14 C30 C29 119.4(6)
F14 C30 C31 120.9(6)
C29 C30 C31 119.8(5)
F15 C31 C30 116.9(5)
F15 C31 C26 119.0(5)
C30 C31 C26 124.0(5)
C33 C32 C37 114.0(5)
C33 C32 Pt2 124.2(4)
C37 C32 Pt2 121.7(4)
F16 C33 C34 116.5(5)
F16 C33 C32 119.3(5)
C34 C33 C32 124.2(5)
F17 C34 C35 119.5(5)
F17 C34 C33 121.3(5)
C35 C34 C33 119.2(5)
F18 C35 C36 120.6(5)
F18 C35 C34 120.3(5)
C36 C35 C34 119.1(5)
F19 C36 C37 121.2(5)
F19 C36 C35 119.1(5)
C37 C36 C35 119.7(5)
F20 C37 C36 116.2(5)
F20 C37 C32 120.0(5)
C36 C37 C32 123.8(5)
N2 C38 C39 121.3(7)
N2 C38 H38 119.3
C39 C38 H38 119.3
C40 C39 C38 120.3(7)
C40 C39 H39 119.8
C38 C39 H39 119.8
C39 C40 C41 120.3(7)
C39 C40 H40 119.9
C41 C40 H40 119.9
C40 C41 C50 116.7(7)
C40 C41 C42 125.0(7)
C50 C41 C42 118.2(7)
C43 C42 C41 121.3(6)
C43 C42 H42 119.3
C41 C42 H42 119.3
C42 C43 C44 121.4(7)
C42 C43 H43 119.3
C44 C43 H43 119.3
C45 C44 C49 117.6(5)
C45 C44 C43 123.2(6)
C49 C44 C43 119.3(6)
C46 C45 C44 120.4(6)
C46 C45 H45 119.8
C44 C45 H45 119.8
C45 C46 C47 120.9(6)
C45 C46 H46 119.5
C47 C46 H46 119.5
C48 C47 C46 122.4(5)
C48 C47 H47 118.8
C46 C47 H47 118.8
C47 C48 C49 115.1(5)
C47 C48 Pt2 133.4(4)
C49 C48 Pt2 111.5(4)
C47 C48 Ag 99.3(3)
C49 C48 Ag 101.9(3)
Pt2 C48 Ag 70.84(15)
C44 C49 C50 118.6(5)
C44 C49 C48 123.6(6)
C50 C49 C48 117.7(5)
N2 C50 C41 123.0(6)
N2 C50 C49 115.9(5)
C41 C50 C49 121.1(6)
C63 N3 C51 108.8(4)
C63 N3 C59 111.2(4)
C51 N3 C59 108.3(4)
C63 N3 C55 107.8(4)
C51 N3 C55 111.5(4)
C59 N3 C55 109.1(4)
N3 C51 C52 116.4(4)
N3 C51 H51A 108.2
C52 C51 H51A 108.2
N3 C51 H51B 108.2
C52 C51 H51B 108.2
H51A C51 H51B 107.3
C53 C52 C51 115.0(5)
C53 C52 H52A 108.5
C51 C52 H52A 108.5
C53 C52 H52B 108.5
C51 C52 H52B 108.5
H52A C52 H52B 107.5
C54 C53 C52 113.4(5)
C54 C53 H53A 108.9
C52 C53 H53A 108.9
C54 C53 H53B 108.9
C52 C53 H53B 108.9
H53A C53 H53B 107.7
C53 C54 H54A 109.5
C53 C54 H54B 109.5
H54A C54 H54B 109.5
C53 C54 H54C 109.5
H54A C54 H54C 109.5
H54B C54 H54C 109.5
C56 C55 N3 116.1(4)
C56 C55 H55A 108.3
N3 C55 H55A 108.3
C56 C55 H55B 108.3
N3 C55 H55B 108.3
H55A C55 H55B 107.4
C55 C56 C57 110.7(4)
C55 C56 H56A 109.5
C57 C56 H56A 109.5
C55 C56 H56B 109.5
C57 C56 H56B 109.5
H56A C56 H56B 108.1
C58 C57 C56 112.0(5)
C58 C57 H57A 109.2
C56 C57 H57A 109.2
C58 C57 H57B 109.2
C56 C57 H57B 109.2
H57A C57 H57B 107.9
C57 C58 H58A 109.5
C57 C58 H58B 109.5
H58A C58 H58B 109.5
C57 C58 H58C 109.5
H58A C58 H58C 109.5
H58B C58 H58C 109.5
C60 C59 N3 116.5(4)
C60 C59 H59A 108.2
N3 C59 H59A 108.2
C60 C59 H59B 108.2
N3 C59 H59B 108.2
H59A C59 H59B 107.3
C59 C60 C61 110.4(5)
C59 C60 H60A 109.6
C61 C60 H60A 109.6
C59 C60 H60B 109.6
C61 C60 H60B 109.6
H60A C60 H60B 108.1
C60 C61 C62 111.5(6)
C60 C61 H61A 109.3
C62 C61 H61A 109.3
C60 C61 H61B 109.3
C62 C61 H61B 109.3
H61A C61 H61B 108.0
C61 C62 H62A 109.5
C61 C62 H62B 109.5
H62A C62 H62B 109.5
C61 C62 H62C 109.5
H62A C62 H62C 109.5
H62B C62 H62C 109.5
N3 C63 C64 117.2(4)
N3 C63 H63A 108.0
C64 C63 H63A 108.0
N3 C63 H63B 108.0
C64 C63 H63B 108.0
H63A C63 H63B 107.2
C65A C64 C63 107.7(5)
C65A C64 H64A 110.2
C63 C64 H64A 110.2
C65A C64 H64B 110.2
C63 C64 H64B 110.2
H64A C64 H64B 108.5
C66A C65A C64 117.8(7)
C66A C65A H65A 107.8
C64 C65A H65A 107.8
C66A C65A H65B 107.8
C64 C65A H65B 107.8
H65A C65A H65B 107.2
C65A C66A H66A 109.5
C65A C66A H66B 109.5
H66A C66A H66B 109.5
C65A C66A H66C 109.5
H66A C66A H66C 109.5
H66B C66A H66C 109.5
H66D C66B H66E 109.5
H66D C66B H66F 109.5
H66E C66B H66F 109.5

loop_
_geom_bond_atom_site_label_1
_geom_bond_atom_site_label_2
_geom_bond_distance
Pt1 C7 2.003(5)
Pt1 C23 2.066(5)
Pt1 C1 2.075(5)
Pt1 N1 2.093(4)
Pt1 Ag 2.7018(4)
Pt2 C32 2.007(5)
Pt2 C48 2.051(5)
Pt2 C26 2.072(5)
Pt2 N2 2.100(5)
Pt2 Ag 2.6897(4)
Ag C23 2.418(5)
Ag C48 2.538(5)
F1 C2 1.357(6)
F2 C3 1.355(6)
F3 C4 1.359(6)
F4 C5 1.360(6)
F5 C6 1.368(5)
F6 C8 1.370(6)
F7 C9 1.353(6)
F8 C10 1.360(6)
F9 C11 1.352(6)
F10 C12 1.369(6)
F11 C27 1.366(7)
F12 C28 1.345(7)
F13 C29 1.352(7)
F14 C30 1.353(7)
F15 C31 1.359(6)
F16 C33 1.356(6)
F17 C34 1.344(6)
F18 C35 1.350(6)
F19 C36 1.351(6)
F20 C37 1.364(6)
N1 C13 1.329(6)
N1 C25 1.376(6)
N2 C38 1.333(8)
N2 C50 1.365(8)
C1 C6 1.379(7)
C1 C2 1.385(7)
C2 C3 1.373(7)
C3 C4 1.373(7)
C4 C5 1.369(7)
C5 C6 1.379(7)
C7 C8 1.385(7)
C7 C12 1.389(7)
C8 C9 1.372(7)
C9 C10 1.359(8)
C10 C11 1.375(8)
C11 C12 1.369(7)
C13 C14 1.388(8)
C13 H13 0.9300
C14 C15 1.374(8)
C14 H14 0.9300
C15 C16 1.402(8)
C15 H15 0.9300
C16 C25 1.400(7)
C16 C17 1.429(8)
C17 C18 1.351(8)
C17 H17 0.9300
C18 C19 1.426(8)
C18 H18 0.9300
C19 C24 1.410(7)
C19 C20 1.413(8)
C20 C21 1.372(8)
C20 H20 0.9300
C21 C22 1.398(7)
C21 H21 0.9300
C22 C23 1.391(7)
C22 H22 0.9300
C23 C24 1.427(7)
C24 C25 1.424(7)
C26 C27 1.380(8)
C26 C31 1.386(8)
C27 C28 1.372(9)
C28 C29 1.363(9)
C29 C30 1.368(9)
C30 C31 1.377(8)
C32 C33 1.382(7)
C32 C37 1.391(7)
C33 C34 1.378(8)
C34 C35 1.378(8)
C35 C36 1.375(8)
C36 C37 1.372(8)
C38 C39 1.404(9)
C38 H38 0.9300
C39 C40 1.351(11)
C39 H39 0.9300
C40 C41 1.393(10)
C40 H40 0.9300
C41 C50 1.408(8)
C41 C42 1.425(10)
C42 C43 1.335(10)
C42 H42 0.9300
C43 C44 1.435(9)
C43 H43 0.9300
C44 C45 1.399(9)
C44 C49 1.403(8)
C45 C46 1.377(8)
C45 H45 0.9300
C46 C47 1.403(8)
C46 H46 0.9300
C47 C48 1.380(8)
C47 H47 0.9300
C48 C49 1.442(7)
C49 C50 1.424(8)
N3 C63 1.522(6)
N3 C51 1.523(6)
N3 C59 1.523(6)
N3 C55 1.525(6)
C51 C52 1.532(7)
C51 H51A 0.9700
C51 H51B 0.9700
C52 C53 1.519(7)
C52 H52A 0.9700
C52 H52B 0.9700
C53 C54 1.519(8)
C53 H53A 0.9700
C53 H53B 0.9700
C54 H54A 0.9600
C54 H54B 0.9600
C54 H54C 0.9600
C55 C56 1.518(7)
C55 H55A 0.9700
C55 H55B 0.9700
C56 C57 1.528(7)
C56 H56A 0.9700
C56 H56B 0.9700
C57 C58 1.521(8)
C57 H57A 0.9700
C57 H57B 0.9700
C58 H58A 0.9600
C58 H58B 0.9600
C58 H58C 0.9600
C59 C60 1.517(7)
C59 H59A 0.9700
C59 H59B 0.9700
C60 C61 1.517(8)
C60 H60A 0.9700
C60 H60B 0.9700
C61 C62 1.521(9)
C61 H61A 0.9700
C61 H61B 0.9700
C62 H62A 0.9600
C62 H62B 0.9600
C62 H62C 0.9600
C63 C64 1.523(7)
C63 H63A 0.9700
C63 H63B 0.9700
C64 C65A 1.521(9)
C64 H64A 0.9700
C64 H64B 0.9700
C65A C66A 1.438(10)
C65A H65A 0.9700
C65A H65B 0.9700
C66A H66A 0.9600
C66A H66B 0.9600
C66A H66C 0.9600
C66B H66D 0.9600
C66B H66E 0.9600
C66B H66F 0.9600
